data_5000059
loop_
_publ_author_name
'Nesterov, Vladimir N.'
'Timofeeva, Tatiana V.'
'Antipin, Mikhail Yu.'
'Clark, Ronald D.'

_publ_section_title
;
 A combinatorial chemistry approach to new materials for nonlinear optics.
 II. 4,4-Dimethylaminocinnamaldehyde and a molecular complex of
 4-methoxycinnamaldehyde with 2,4-dinitroaniline
;
_journal_issue 8
_journal_name_full 'Acta Crystallographica Section C'
_journal_page_first 976
_journal_page_last 978
_journal_paper_doi 10.1107/S0108270100006351
_journal_volume 56
_journal_year 2000
_chemical_formula_sum 'C11 H13 N O'
_space_group_IT_number 61
_symmetry_cell_setting orthorhombic
_symmetry_Int_Tables_number 61
_symmetry_space_group_name_Hall '-P 2ac 2ab'
_symmetry_space_group_name_H-M 'P b c a'
_cell_angle_alpha 90
_cell_angle_beta 90
_cell_angle_gamma 90
_cell_formula_units_Z 8
_cell_length_a 10.040(6)
_cell_length_b 7.733(3)
_cell_length_c 25.620(13)
_cod_duplicate_entry 2011195
_cod_original_formula_sum 'C11 H13 N1 O1'
_cod_database_code 5000059

loop_
_symmetry_equiv_pos_site_id
_symmetry_equiv_pos_as_xyz
1 x,y,z
2 1/2+x,y,1/2-z
3 x,1/2-y,1/2+z
4 1/2-x,1/2+y,z
5 -x,-y,-z
6 -1/2-x,-y,-1/2+z
7 -x,-1/2+y,-1/2-z
8 -1/2+x,-1/2-y,-z

loop_
_atom_site_label
_atom_site_type_symbol
_atom_site_fract_x
_atom_site_fract_y
_atom_site_fract_z
O1 O 0.8310(6) 0.2284(9) 0.07694(18)
N1 N 0.8845(5) 0.1833(7) 0.42486(17)
C1 C 0.9056(5) 0.2802(6) 0.2636(2)
C2 C 0.7997(5) 0.1853(7) 0.2850(2)
H1 H 0.73360 0.14330 0.26300
C3 C 0.7908(5) 0.1528(7) 0.3379(2)
H2 H 0.71960 0.08940 0.35090
C4 C 0.8901(6) 0.2157(7) 0.3722(2)
C5 C 0.9951(5) 0.3109(7) 0.3507(2)
H3 H 1.06200 0.35290 0.37230
C6 C 1.0006(6) 0.3431(7) 0.2979(2)
H4 H 1.07040 0.40920 0.28490
C7 C 0.9181(6) 0.3140(7) 0.2075(2)
H5 H 0.98400 0.39270 0.19820
C8 C 0.8492(6) 0.2487(8) 0.1683(2)
H6 H 0.77780 0.17560 0.17520
C9 C 0.8824(7) 0.2885(10) 0.1153(2)
H7 H 0.95030 0.36850 0.11010
C10 C 0.9896(7) 0.2453(9) 0.4593(2)
H8 H 0.99770 0.36850 0.45590
H9 H 1.07240 0.19160 0.44990
H10 H 0.96800 0.21670 0.49480
C11 C 0.7728(7) 0.0906(9) 0.4478(2)
H11 H 0.69110 0.14700 0.43840
H12 H 0.78180 0.08980 0.48510
H13 H 0.77190 -0.02620 0.43510

loop_
_atom_type_symbol
_atom_type_radius_bond
C 0.68
H 0.23
N 0.68
O 0.68
